data_7109048
loop_
_publ_author_name
'Philipp Selig'
'Aleksej Turockin'
'William Raven'

_publ_section_title
;
 Synthesis of highly substituted oxetanes via [2+2] cycloaddition
 reactions of allenoates catalyzed by a guanidine Lewis base
;
_journal_name_full Chem.Commun.
_journal_page_first 2930
_journal_paper_doi 10.1039/c3cc40855h
_journal_volume 49
_journal_year 2013
_chemical_formula_moiety 'C13 H13 F3 O3 S'
_chemical_formula_sum 'C13 H13 F3 O3 S'
_chemical_formula_weight 306.29
_chemical_name_systematic
;
?
;
_space_group_crystal_system monoclinic
_space_group_IT_number 9
_space_group_name_Hall 'C -2yc'
_space_group_name_H-M_alt 'C 1 c 1'
_symmetry_space_group_name_Hall 'C -2yc'
_symmetry_space_group_name_H-M 'C 1 c 1'
_atom_sites_solution_hydrogens geom
_atom_sites_solution_primary direct
_atom_sites_solution_secondary difmap
_audit_creation_method SHELXL-2012
_cell_angle_alpha 90
_cell_angle_beta 103.731(2)
_cell_angle_gamma 90
_cell_formula_units_Z 4
_cell_length_a 12.4906(15)
_cell_length_b 12.0630(14)
_cell_length_c 9.5353(12)
_cell_measurement_temperature 100(2)
_cell_measurement_theta_max 30.51
_cell_measurement_theta_min 2
_cell_volume 1395.7(3)
_computing_cell_refinement SMART
_computing_data_collection 'SMART (Bruker, 2001)'
_computing_data_reduction 'SAINT (Bruker, 1999)'
_computing_molecular_graphics 'PLATON (Spek, 2003)'
_computing_publication_material 'SHELXL97 (Sheldrick, 2008)'
_computing_structure_refinement 'SHELXL97 (Sheldrick, 2008)'
_computing_structure_solution 'SHELXS97 (Sheldrick, 2008)'
_diffrn_ambient_temperature 100(2)
_diffrn_measured_fraction_theta_full 0.999
_diffrn_measured_fraction_theta_max 0.933
_diffrn_measurement_device_type 'CCD area detector'
_diffrn_measurement_method '\w scans'
_diffrn_radiation_monochromator 'multilayer optics'
_diffrn_radiation_source 'Incoatec microsource'
_diffrn_radiation_type MoK\a
_diffrn_radiation_wavelength 0.71073
_diffrn_reflns_av_R_equivalents 0.0306
_diffrn_reflns_av_unetI/netI 0.0467
_diffrn_reflns_Laue_measured_fraction_full 0.999
_diffrn_reflns_Laue_measured_fraction_max 0.933
_diffrn_reflns_limit_h_max 17
_diffrn_reflns_limit_h_min -17
_diffrn_reflns_limit_k_max 15
_diffrn_reflns_limit_k_min -16
_diffrn_reflns_limit_l_max 13
_diffrn_reflns_limit_l_min -13
_diffrn_reflns_number 8352
_diffrn_reflns_point_group_measured_fraction_full 0.998
_diffrn_reflns_point_group_measured_fraction_max 0.900
_diffrn_reflns_theta_full 25.242
_diffrn_reflns_theta_max 30.556
_diffrn_reflns_theta_min 2.381
_exptl_absorpt_coefficient_mu 0.270
_exptl_absorpt_correction_T_max 0.7461
_exptl_absorpt_correction_T_min 0.6792
_exptl_absorpt_correction_type multi-scan
_exptl_absorpt_process_details SADABS
_exptl_crystal_colour colourless
_exptl_crystal_density_diffrn 1.458
_exptl_crystal_description block
_exptl_crystal_F_000 632
_exptl_crystal_size_max 0.480
_exptl_crystal_size_mid 0.300
_exptl_crystal_size_min 0.280
_refine_diff_density_max 0.414
_refine_diff_density_min -0.283
_refine_diff_density_rms 0.072
_refine_ls_abs_structure_details
;
Flack x determined using 1613 quotients [(I+)-(I-)]/[(I+)+(I-)]
(Parsons and Flack (2004), Acta Cryst. A60, s61).
;
_refine_ls_abs_structure_Flack -0.05(5)
_refine_ls_extinction_method none
_refine_ls_goodness_of_fit_ref 1.093
_refine_ls_hydrogen_treatment constr
_refine_ls_matrix_type full
_refine_ls_number_parameters 183
_refine_ls_number_reflns 3852
_refine_ls_number_restraints 2
_refine_ls_restrained_S_all 1.092
_refine_ls_R_factor_all 0.0488
_refine_ls_R_factor_gt 0.0433
_refine_ls_shift/su_max 0.000
_refine_ls_shift/su_mean 0.000
_refine_ls_structure_factor_coef Fsqd
_refine_ls_weighting_details
;
w=1/[\s^2^(Fo^2^)+(0.0432P)^2^+1.1370P]
where P=(Fo^2^+2Fc^2^)/3
;
_refine_ls_weighting_scheme calc
_refine_ls_wR_factor_gt 0.1029
_refine_ls_wR_factor_ref 0.1088
_reflns_Friedel_coverage 0.925
_reflns_Friedel_fraction_full 0.998
_reflns_Friedel_fraction_max 0.866
_reflns_number_gt 3578
_reflns_number_total 3852
_reflns_threshold_expression 'I > 2\s(I)'
_cod_data_source_file c3cc40855h.txt
_cod_data_source_block (E)-3ad
_cod_database_code 7109048
_shelx_space_group_comment
;
The symmetry employed for this shelxl refinement is uniquely defined
by the following loop, which should always be used as a source of
symmetry information in preference to the above space-group names.
They are only intended as comments.
;
_shelx_estimated_absorpt_t_min 0.881
_shelx_estimated_absorpt_t_max 0.928

loop_
_space_group_symop_operation_xyz
'x, y, z'
'x, -y, z+1/2'
'x+1/2, y+1/2, z'
'x+1/2, -y+1/2, z+1/2'

loop_
_atom_site_label
_atom_site_type_symbol
_atom_site_fract_x
_atom_site_fract_y
_atom_site_fract_z
_atom_site_U_iso_or_equiv
_atom_site_adp_type
_atom_site_occupancy
_atom_site_site_symmetry_order
_atom_site_calc_flag
_atom_site_refinement_flags_posn
_atom_site_refinement_flags_adp
S1 S 0.36800(9) 0.75055(7) 0.01318(10) 0.02356(18) Uani 1 1 d . .
F1 F 0.24349(17) 0.39502(16) 0.1701(2) 0.0256(4) Uani 1 1 d . .
F2 F 0.39839(18) 0.45482(17) 0.2995(2) 0.0259(5) Uani 1 1 d . .
F3 F 0.37212(17) 0.44346(17) 0.0675(2) 0.0248(4) Uani 1 1 d . .
O1 O 0.19283(19) 0.5922(2) 0.0271(2) 0.0192(5) Uani 1 1 d . .
O2 O -0.0433(2) 0.5999(2) 0.2779(3) 0.0259(5) Uani 1 1 d . .
O3 O -0.1744(2) 0.5707(2) 0.0736(3) 0.0246(5) Uani 1 1 d . .
C1 C 0.4903(3) 0.8101(3) 0.0943(4) 0.0225(7) Uani 1 1 d . .
H1 H 0.5259 0.8646 0.0494 0.027 Uiso 1 1 calc R U
C2 C 0.5319(3) 0.7716(3) 0.2300(4) 0.0239(7) Uani 1 1 d . .
H2 H 0.5994 0.7971 0.2896 0.029 Uiso 1 1 calc R U
C3 C 0.4643(3) 0.6883(3) 0.2759(4) 0.0224(7) Uani 1 1 d . .
H3 H 0.4803 0.6523 0.3671 0.027 Uiso 1 1 calc R U
C4 C 0.3703(3) 0.6695(3) 0.1624(3) 0.0174(6) Uani 1 1 d . .
C5 C 0.2801(3) 0.5880(3) 0.1608(3) 0.0172(6) Uani 1 1 d . .
C6 C 0.1918(3) 0.6107(3) 0.2501(3) 0.0165(6) Uani 1 1 d . .
H6 H 0.1858 0.5487 0.3175 0.020 Uiso 1 1 calc R U
C7 C 0.1123(3) 0.5993(3) 0.1048(3) 0.0169(6) Uani 1 1 d . .
C8 C 0.3239(3) 0.4691(3) 0.1746(4) 0.0194(6) Uani 1 1 d . .
C9 C 0.1962(3) 0.7241(3) 0.3204(4) 0.0235(7) Uani 1 1 d . .
H9A H 0.1998 0.7816 0.2491 0.035 Uiso 1 1 calc R U
H9B H 0.2616 0.7289 0.4007 0.035 Uiso 1 1 calc R U
H9C H 0.1299 0.7351 0.3569 0.035 Uiso 1 1 calc R U
C10 C 0.0046(3) 0.5927(3) 0.0497(4) 0.0195(6) Uani 1 1 d . .
H10 H -0.0239 0.5899 -0.0519 0.023 Uiso 1 1 calc R U
C11 C -0.0703(3) 0.5898(3) 0.1478(4) 0.0196(6) Uani 1 1 d . .
C12 C -0.2545(3) 0.5584(4) 0.1602(5) 0.0339(9) Uani 1 1 d . .
H12A H -0.2671 0.6305 0.2031 0.041 Uiso 1 1 calc R U
H12B H -0.2276 0.5048 0.2393 0.041 Uiso 1 1 calc R U
C13 C -0.3591(3) 0.5174(4) 0.0629(5) 0.0381(10) Uani 1 1 d . .
H13A H -0.3843 0.5705 -0.0158 0.057 Uiso 1 1 calc R U
H13B H -0.4156 0.5095 0.1181 0.057 Uiso 1 1 calc R U
H13C H -0.3460 0.4453 0.0226 0.057 Uiso 1 1 calc R U

loop_
_atom_site_aniso_label
_atom_site_aniso_U_11
_atom_site_aniso_U_22
_atom_site_aniso_U_33
_atom_site_aniso_U_23
_atom_site_aniso_U_13
_atom_site_aniso_U_12
S1 0.0249(4) 0.0237(3) 0.0216(3) 0.0020(3) 0.0046(3) -0.0050(3)
F1 0.0226(11) 0.0216(10) 0.0346(11) -0.0005(8) 0.0105(9) -0.0061(8)
F2 0.0260(11) 0.0243(10) 0.0244(10) 0.0049(8) 0.0003(8) 0.0022(8)
F3 0.0226(10) 0.0271(10) 0.0270(10) -0.0039(8) 0.0105(8) -0.0004(8)
O1 0.0152(11) 0.0265(12) 0.0154(10) 0.0002(8) 0.0027(8) -0.0031(9)
O2 0.0190(12) 0.0370(14) 0.0227(11) -0.0032(10) 0.0070(9) -0.0034(10)
O3 0.0149(11) 0.0323(13) 0.0259(12) 0.0008(10) 0.0034(9) -0.0013(10)
C1 0.0247(17) 0.0201(15) 0.0243(16) -0.0016(12) 0.0090(13) -0.0053(13)
C2 0.0195(16) 0.0297(18) 0.0233(16) -0.0060(13) 0.0062(13) -0.0068(13)
C3 0.0186(15) 0.0195(15) 0.0325(17) -0.0061(13) 0.0130(13) -0.0106(12)
C4 0.0190(15) 0.0188(14) 0.0152(13) 0.0009(11) 0.0056(11) -0.0029(11)
C5 0.0165(14) 0.0212(14) 0.0138(12) -0.0001(11) 0.0037(10) -0.0037(11)
C6 0.0142(14) 0.0195(14) 0.0156(13) 0.0001(10) 0.0034(11) -0.0026(11)
C7 0.0182(15) 0.0176(14) 0.0157(13) 0.0003(11) 0.0054(11) -0.0032(11)
C8 0.0166(14) 0.0223(15) 0.0205(14) -0.0024(12) 0.0070(12) -0.0046(12)
C9 0.0211(17) 0.0273(16) 0.0227(16) -0.0050(13) 0.0064(13) -0.0022(13)
C10 0.0167(15) 0.0233(15) 0.0176(13) 0.0008(12) 0.0025(11) -0.0021(12)
C11 0.0142(15) 0.0200(14) 0.0242(15) 0.0007(12) 0.0039(12) -0.0001(11)
C12 0.0163(17) 0.050(2) 0.036(2) -0.0049(18) 0.0089(15) -0.0044(16)
C13 0.0156(17) 0.049(2) 0.049(2) -0.002(2) 0.0069(16) -0.0052(17)

loop_
_atom_type_symbol
_atom_type_description
_atom_type_scat_dispersion_real
_atom_type_scat_dispersion_imag
_atom_type_scat_source
C C 0.0033 0.0016 'International Tables Vol C Tables 4.2.6.8 and 6.1.1.4'
H H 0.0000 0.0000 'International Tables Vol C Tables 4.2.6.8 and 6.1.1.4'
O O 0.0106 0.0060 'International Tables Vol C Tables 4.2.6.8 and 6.1.1.4'
F F 0.0171 0.0103 'International Tables Vol C Tables 4.2.6.8 and 6.1.1.4'
S S 0.1246 0.1234 'International Tables Vol C Tables 4.2.6.8 and 6.1.1.4'

loop_
_geom_angle_atom_site_label_1
_geom_angle_atom_site_label_2
_geom_angle_atom_site_label_3
_geom_angle
C1 S1 C4 91.57(17)
C7 O1 C5 91.2(2)
C11 O3 C12 115.5(3)
C2 C1 S1 112.8(3)
C2 C1 H1 123.6
S1 C1 H1 123.6
C1 C2 C3 114.1(3)
C1 C2 H2 122.9
C3 C2 H2 122.9
C4 C3 C2 108.6(3)
C4 C3 H3 125.7
C2 C3 H3 125.7
C3 C4 C5 127.0(3)
C3 C4 S1 112.9(2)
C5 C4 S1 120.1(2)
O1 C5 C4 112.9(2)
O1 C5 C8 106.5(2)
C4 C5 C8 111.3(3)
O1 C5 C6 89.6(2)
C4 C5 C6 120.4(3)
C8 C5 C6 113.5(2)
C7 C6 C9 115.7(3)
C7 C6 C5 83.1(2)
C9 C6 C5 116.1(3)
C7 C6 H6 112.9
C9 C6 H6 112.9
C5 C6 H6 112.9
C10 C7 O1 125.5(3)
C10 C7 C6 139.1(3)
O1 C7 C6 95.3(2)
F1 C8 F2 107.5(3)
F1 C8 F3 107.0(3)
F2 C8 F3 107.8(3)
F1 C8 C5 111.9(3)
F2 C8 C5 110.9(3)
F3 C8 C5 111.6(3)
C6 C9 H9A 109.5
C6 C9 H9B 109.5
H9A C9 H9B 109.5
C6 C9 H9C 109.5
H9A C9 H9C 109.5
H9B C9 H9C 109.5
C7 C10 C11 119.2(3)
C7 C10 H10 120.4
C11 C10 H10 120.4
O2 C11 O3 123.8(3)
O2 C11 C10 125.7(3)
O3 C11 C10 110.5(3)
O3 C12 C13 107.5(3)
O3 C12 H12A 110.2
C13 C12 H12A 110.2
O3 C12 H12B 110.2
C13 C12 H12B 110.2
H12A C12 H12B 108.5
C12 C13 H13A 109.5
C12 C13 H13B 109.5
H13A C13 H13B 109.5
C12 C13 H13C 109.5
H13A C13 H13C 109.5
H13B C13 H13C 109.5

loop_
_geom_bond_atom_site_label_1
_geom_bond_atom_site_label_2
_geom_bond_distance
S1 C1 1.700(4)
S1 C4 1.721(3)
F1 C8 1.338(4)
F2 C8 1.337(4)
F3 C8 1.339(4)
O1 C7 1.386(4)
O1 C5 1.468(4)
O2 C11 1.212(4)
O3 C11 1.344(4)
O3 C12 1.448(5)
C1 C2 1.357(5)
C1 H1 0.9500
C2 C3 1.445(5)
C2 H2 0.9500
C3 C4 1.414(5)
C3 H3 0.9500
C4 C5 1.492(4)
C5 C8 1.530(5)
C5 C6 1.568(4)
C6 C7 1.507(4)
C6 C9 1.519(5)
C6 H6 1.0000
C7 C10 1.325(4)
C9 H9A 0.9800
C9 H9B 0.9800
C9 H9C 0.9800
C10 C11 1.472(5)
C10 H10 0.9500
C12 C13 1.496(5)
C12 H12A 0.9900
C12 H12B 0.9900
C13 H13A 0.9800
C13 H13B 0.9800
C13 H13C 0.9800
